data_2107848
loop_
_publ_author_name
'Reilly, Anthony M.'
'Cooper, Richard I.'
'Adjiman, Claire S.'
'Bhattacharya, Saswata'
'Boese, A. Daniel'
'Brandenburg, Jan Gerit'
'Bygrave, Peter J.'
'Bylsma, Rita'
'Campbell, Josh E.'
'Car, Roberto'
'Case, David H.'
'Chadha, Renu'
'Cole, Jason C.'
'Cosburn, Katherine'
'Cuppen, Herma M.'
'Curtis, Farren'
'Day, Graeme M.'
'DiStasio Jr, Robert A.'
'Dzyabchenko, Alexander'
'van Eijck, Bouke P.'
'Elking, Dennis M.'
'van den Ende, Joost A.'
'Facelli, Julio C.'
'Ferraro, Marta B.'
'Fusti-Molnar, Laszlo'
'Gatsiou, Christina-Anna'
'Gee, Thomas S.'
'de Gelder, Ren\'e'
'Ghiringhelli, Luca M.'
'Goto, Hitoshi'
'Grimme, Stefan'
'Guo, Rui'
'Hofmann, Detlef W. M.'
'Hoja, Johannes'
'Hylton, Rebecca K.'
'Iuzzolino, Luca'
'Jankiewicz, Wojciech'
'de Jong, Dani\"el T.'
'Kendrick, John'
'de Klerk, Niek J. J.'
'Ko, Hsin-Yu'
'Kuleshova, Liudmila N.'
'Li, Xiayue'
'Lohani, Sanjaya'
'Leusen, Frank J. J.'
'Lund, Albert M.'
'Lv, Jian'
'Ma, Yanming'
'Marom, Noa'
'Masunov, Art\"em E.'
'McCabe, Patrick'
'McMahon, David P.'
'Meekes, Hugo'
'Metz, Michael P.'
'Misquitta, Alston J.'
'Mohamed, Sharmarke'
'Monserrat, Bartomeu'
'Needs, Richard J.'
'Neumann, Marcus A.'
'Nyman, Jonas'
'Obata, Shigeaki'
'Oberhofer, Harald'
'Oganov, Artem R.'
'Orendt, Anita M.'
'Pagola, Gabriel I.'
'Pantelides, Constantinos C.'
'Pickard, Chris J.'
'Podeszwa, Rafal'
'Price, Louise S.'
'Price, Sarah L.'
'Pulido, Angeles'
'Read, Murray G.'
'Reuter, Karsten'
'Schneider, Elia'
'Schober, Christoph'
'Shields, Gregory P.'
'Singh, Pawanpreet'
'Sugden, Isaac J.'
'Szalewicz, Krzysztof'
'Taylor, Christopher R.'
'Tkatchenko, Alexandre'
'Tuckerman, Mark E.'
'Vacarro, Francesca'
'Vasileiadis, Manolis'
'Vazquez-Mayagoitia, Alvaro'
'Vogt, Leslie'
'Wang, Yanchao'
'Watson, Rona E.'
'de Wijs, Gilles A.'
'Yang, Jack'
'Zhu, Qiang'
'Groom, Colin R.'

_publ_section_title
;
 Report on the sixth blind test of organic crystal structure prediction
 methods
;
_journal_issue 4
_journal_name_full 'Acta Crystallographica Section B'
_journal_page_first 439
_journal_page_last 459
_journal_paper_doi 10.1107/S2052520616007447
_journal_volume 72
_journal_year 2016
_chemical_compound_source 'see text'
_chemical_formula_moiety 'C34 H22 Cl2 N2 O2'
_chemical_formula_sum 'C34 H22 Cl2 N2 O2'
_chemical_formula_weight 561.44
_space_group_IT_number 14
_symmetry_cell_setting monoclinic
_symmetry_Int_Tables_number 14
_symmetry_space_group_name_Hall '-P 2ybc'
_symmetry_space_group_name_H-M 'P 1 21/c 1'
_cell_angle_alpha 90
_cell_angle_beta 92.3540
_cell_angle_gamma 90
_cell_formula_units_Z 4
_cell_length_a 19.26170
_cell_length_b 15.08610
_cell_length_c 8.47850
_cell_volume 2461.637
_cod_data_source_file XXVI-1_Brandenburg_Grimme.cif
_cod_data_source_block 26_list1_bpandenburg_8_43
_cod_original_sg_symbol_H-M 'P 21/c'
_cod_struct_determination_method theoretical
_cod_database_code 2107848

loop_
_space_group_symop_id
_space_group_symop_operation_xyz
1 x,y,z
2 -x,1/2+y,1/2-z
3 -x,-y,-z
4 x,1/2-y,1/2+z

loop_
_atom_site_label
_atom_site_type_symbol
_atom_site_thermal_displace_type
_atom_site_fract_x
_atom_site_fract_y
_atom_site_fract_z
_atom_site_occupancy
_atom_site_U_iso_or_equiv
Cl3 Cl Uiso 0.14223 0.23673 0.22796 1.000 0.0127
Cl4 Cl Uiso 0.35258 -0.06363 0.06021 1.000 0.0127
O3 O Uiso 0.02207 0.01750 0.27206 1.000 0.0127
O4 O Uiso 0.45185 0.12766 0.36725 1.000 0.0127
N3 N Uiso 0.12966 0.04996 0.38999 1.000 0.0127
N4 N Uiso 0.33812 0.08954 0.31196 1.000 0.0127
C35 C Uiso -0.02098 0.16613 0.48174 1.000 0.0127
C36 C Uiso 0.03728 0.16091 0.39071 1.000 0.0127
C37 C Uiso 0.06983 0.23897 0.34633 1.000 0.0127
C38 C Uiso 0.04515 0.32104 0.39413 1.000 0.0127
C39 C Uiso -0.01165 0.32489 0.48931 1.000 0.0127
C40 C Uiso -0.04504 0.24749 0.53255 1.000 0.0127
C41 C Uiso 0.06122 0.06845 0.34106 1.000 0.0127
C42 C Uiso 0.16957 -0.02561 0.35757 1.000 0.0127
C43 C Uiso 0.23631 -0.03056 0.41902 1.000 0.0127
C44 C Uiso 0.27835 -0.10575 0.38789 1.000 0.0127
C45 C Uiso 0.25175 -0.17406 0.29134 1.000 0.0127
C46 C Uiso 0.18237 -0.16668 0.22805 1.000 0.0127
C47 C Uiso 0.14232 -0.09563 0.25995 1.000 0.0127
C48 C Uiso 0.34783 -0.11287 0.45166 1.000 0.0127
C49 C Uiso 0.38775 -0.18367 0.41777 1.000 0.0127
C50 C Uiso 0.36093 -0.25253 0.31735 1.000 0.0127
C51 C Uiso 0.29476 -0.24796 0.25697 1.000 0.0127
C52 C Uiso 0.26569 0.04191 0.52134 1.000 0.0127
C53 C Uiso 0.31476 0.09838 0.46708 1.000 0.0127
C54 C Uiso 0.34118 0.16838 0.56606 1.000 0.0127
C55 C Uiso 0.31939 0.17738 0.71493 1.000 0.0127
C56 C Uiso 0.27055 0.11721 0.77697 1.000 0.0127
C57 C Uiso 0.24313 0.05017 0.67901 1.000 0.0127
C58 C Uiso 0.24907 0.12387 0.93555 1.000 0.0127
C59 C Uiso 0.20278 0.06551 0.99167 1.000 0.0127
C60 C Uiso 0.17476 -0.00304 0.89220 1.000 0.0127
C61 C Uiso 0.19410 -0.01030 0.74105 1.000 0.0127
C62 C Uiso 0.40673 0.10399 0.27259 1.000 0.0127
C63 C Uiso 0.42364 0.09404 0.09831 1.000 0.0127
C64 C Uiso 0.40425 0.02400 -0.00151 1.000 0.0127
C65 C Uiso 0.42780 0.02061 -0.15465 1.000 0.0127
C66 C Uiso 0.46987 0.08736 -0.20977 1.000 0.0127
C67 C Uiso 0.48930 0.15754 -0.11141 1.000 0.0127
C68 C Uiso 0.46678 0.15976 0.04151 1.000 0.0127
H23 H Uiso 0.41291 -0.03461 -0.22971 1.000 0.0152
H24 H Uiso 0.48721 0.08444 -0.32960 1.000 0.0152
H25 H Uiso 0.52260 0.20947 -0.15265 1.000 0.0152
H26 H Uiso 0.48254 0.21299 0.12026 1.000 0.0152
H27 H Uiso 0.30561 0.06024 0.23152 1.000 0.0152
H28 H Uiso 0.37892 0.21330 0.52059 1.000 0.0152
H29 H Uiso 0.33927 0.23010 0.78983 1.000 0.0152
H30 H Uiso 0.27063 0.17652 1.00858 1.000 0.0152
H31 H Uiso 0.18630 0.06989 1.11124 1.000 0.0152
H32 H Uiso 0.13817 -0.04922 0.93940 1.000 0.0152
H33 H Uiso 0.17331 -0.06216 0.66555 1.000 0.0152
H34 H Uiso 0.36795 -0.06045 0.52655 1.000 0.0152
H35 H Uiso 0.44033 -0.18780 0.46677 1.000 0.0152
H36 H Uiso 0.39369 -0.30802 0.29019 1.000 0.0152
H37 H Uiso 0.27372 -0.29960 0.18082 1.000 0.0152
H38 H Uiso 0.16186 -0.21923 0.15313 1.000 0.0152
H39 H Uiso 0.08969 -0.09048 0.21285 1.000 0.0152
H40 H Uiso 0.15409 0.09693 0.45634 1.000 0.0152
H41 H Uiso -0.04659 0.10557 0.51493 1.000 0.0152
H42 H Uiso -0.08934 0.25017 0.60647 1.000 0.0152
H43 H Uiso -0.02925 0.38871 0.53006 1.000 0.0152
H44 H Uiso 0.07062 0.38121 0.35781 1.000 0.0152

loop_
_atom_type_symbol
_atom_type_description
_atom_type_scat_dispersion_real
_atom_type_scat_dispersion_imag
_atom_type_scat_source
C C 0.0033 0.0016 ' International Tables Vol C Tables 4.2.6.8 and 6.1.1.4'
H H 0.0000 0.0000 ' International Tables Vol C Tables 4.2.6.8 and 6.1.1.4'
Cl Cl 0.1484 0.1585 ' International Tables Vol C Tables 4.2.6.8 and 6.1.1.4'
N N 0.0061 0.0033 ' International Tables Vol C Tables 4.2.6.8 and 6.1.1.4'
O O 0.0106 0.0060 ' International Tables Vol C Tables 4.2.6.8 and 6.1.1.4'
